data_2100252
loop_
_publ_author_name
'Redhammer, G. J.'
'Tippelt, G.'
'Merz, M.'
'Roth, G.'
'Treutmann, W.'
'Amthauer, G.'

_publ_section_title
;
 Structure of the clinopyroxene-type compound CaCuGe~2~O~6~ between 15
 and 800K
;
_journal_coeditor_code WS5021
_journal_issue 4
_journal_name_full 'Acta Crystallographica Section B'
_journal_page_first 367
_journal_page_last 380
_journal_paper_doi 10.1107/S0108768105013455
_journal_volume 61
_journal_year 2005
_chemical_formula_moiety 'Ca Cu Ge2 O6'
_chemical_formula_sum 'Ca Cu Ge2 O6'
_chemical_formula_weight 344.8
_space_group_IT_number 14
_symmetry_cell_setting monoclinic
_symmetry_space_group_name_Hall '-P 2ybc'
_symmetry_space_group_name_H-M 'P 1 21/c 1'
_audit_creation_method 'WinGX routine CIF_UPDATE'
_cell_angle_alpha 90
_cell_angle_beta 105.870(12)
_cell_angle_gamma 90
_cell_formula_units_Z 4
_cell_length_a 10.2130(12)
_cell_length_b 9.2385(7)
_cell_length_c 5.2359(6)
_cell_measurement_reflns_used 2501
_cell_measurement_temperature 570(2)
_cell_measurement_theta_max 27.69
_cell_measurement_theta_min 2.12
_cell_volume 475.19(9)
_computing_cell_refinement 'Stoe X-Area (Stoe & Cie, 1998)'
_computing_data_collection 'Stoe X-Area (Stoe & Cie, 1998)'
_computing_data_reduction 'Stoe X-Area (Stoe & Cie, 1998)'
_computing_molecular_graphics 'Diamond 2.0e (Berndt & Brandenburg, 1996)'
_computing_publication_material 'WinGX 1.64.05 (Farrugia, 1999)'
_computing_structure_refinement 'SHELXL-97 (Sheldrick, 1997)'
_computing_structure_solution 'SHELXS-97 (Sheldrick, 1997)'
_diffrn_ambient_temperature 100
_diffrn_detector_area_resol_mean 6.67
_diffrn_measured_fraction_theta_full 0.905
_diffrn_measured_fraction_theta_max 0.905
_diffrn_measurement_device '1-circle goniometer'
_diffrn_measurement_device_type 'STOE IPDS 1'
_diffrn_measurement_method 'rotation method'
_diffrn_radiation_monochromator 'plane graphite'
_diffrn_radiation_type 'Mo K\a'
_diffrn_radiation_wavelength 0.71073
_diffrn_reflns_av_R_equivalents 0.0477
_diffrn_reflns_limit_h_max 13
_diffrn_reflns_limit_h_min -13
_diffrn_reflns_limit_k_max 12
_diffrn_reflns_limit_k_min -12
_diffrn_reflns_limit_l_max 6
_diffrn_reflns_limit_l_min -6
_diffrn_reflns_number 3696
_diffrn_reflns_theta_full 27.95
_diffrn_reflns_theta_max 27.95
_diffrn_reflns_theta_min 3.03
_diffrn_standards_decay_% 0
_diffrn_standards_interval_count 0
_diffrn_standards_interval_time 0
_diffrn_standards_number 0
_exptl_absorpt_coefficient_mu 18.035
_exptl_absorpt_correction_T_max 0.158
_exptl_absorpt_correction_T_min 0.094
_exptl_absorpt_correction_type empirical
_exptl_absorpt_process_details 'X-SHAPE (Stoe & Cie, 1996)'
_exptl_crystal_colour 'pale green'
_exptl_crystal_density_diffrn 4.82
_exptl_crystal_density_method 'not measured'
_exptl_crystal_description cuboid
_exptl_crystal_F_000 644
_exptl_crystal_size_max 0.14
_exptl_crystal_size_mid 0.13
_exptl_crystal_size_min 0.10
_refine_diff_density_max 1.152
_refine_diff_density_min -0.852
_refine_ls_extinction_coef 0.0068(8)
_refine_ls_extinction_expression Fc^*^=kFc[1+0.001xFc^2^\l^3^/sin(2\q)]^-1/4^
_refine_ls_extinction_method SHELXL
_refine_ls_goodness_of_fit_ref 1.106
_refine_ls_hydrogen_treatment none
_refine_ls_matrix_type full
_refine_ls_number_parameters 92
_refine_ls_number_reflns 1032
_refine_ls_number_restraints 5
_refine_ls_restrained_S_all 1.099
_refine_ls_R_factor_gt 0.0428
_refine_ls_shift/su_max 0
_refine_ls_structure_factor_coef Fsqd
_refine_ls_weighting_details 'calc w=1/[\s^2^(Fo^2^)+(0.0395P)^2^+0.0000P] where P=(Fo^2^+2Fc^2^)/3'
_refine_ls_weighting_scheme calc
_refine_ls_wR_factor_ref 0.0846
_reflns_number_gt 795
_reflns_number_total 1032
_reflns_threshold_expression >2sigma(I)
_cod_data_source_file ws5021.cif
_cod_data_source_block cacu_570K
_cod_original_sg_symbol_H-M 'P 21/c'
_cod_database_code 2100252

loop_
_symmetry_equiv_pos_as_xyz
'x, y, z'
'-x, y+1/2, -z+1/2'
'-x, -y, -z'
'x, -y-1/2, z-1/2'

loop_
_atom_site_label
_atom_site_fract_x
_atom_site_fract_y
_atom_site_fract_z
_atom_site_U_iso_or_equiv
_atom_site_adp_type
_atom_site_calc_flag
_atom_site_refinement_flags
_atom_site_occupancy
_atom_site_disorder_assembly
_atom_site_disorder_group
_atom_site_type_symbol
Ca 0.28122(16) 0.45209(17) 0.8037(3) 0.0155(4) Uani d D 1 . . Ca
Cu 0.22867(10) 0.66057(10) 0.25525(19) 0.0127(3) Uani d D 1 . . Cu
GeA 0.04836(8) 0.34917(9) 0.21064(16) 0.0089(2) Uani d D 1 . . Ge
GeB 0.48966(8) 0.35011(9) 0.39090(18) 0.0120(2) Uani d D 1 . . Ge
O1A -0.1271(2) 0.3601(5) 0.1164(11) 0.0141(12) Uani d D 1 . . O
O1B 0.6581(4) 0.3205(2) 0.3818(9) 0.0112(12) Uani d . 1 . . O
O2A 0.1434(4) 0.4909(3) 0.3742(5) 0.0185(14) Uani d D 1 . . O
O2B 0.4310(4) 0.5198(6) 0.2578(14) 0.0194(14) Uani d D 1 . . O
O3A 0.1033(5) 0.1963(4) 0.4258(8) 0.0146(13) Uani d D 1 . . O
O3B 0.4003(5) 0.2532(6) 0.5817(10) 0.0138(12) Uani d D 1 . . O

loop_
_atom_site_aniso_label
_atom_site_aniso_U_11
_atom_site_aniso_U_22
_atom_site_aniso_U_33
_atom_site_aniso_U_12
_atom_site_aniso_U_13
_atom_site_aniso_U_23
Ca 0.0164(8) 0.0148(7) 0.0144(9) 0.0018(7) 0.0031(7) 0.0022(7)
Cu 0.0139(5) 0.0120(4) 0.0096(5) -0.0026(4) -0.0010(4) 0.0003(4)
GeA 0.0079(4) 0.0090(4) 0.0089(4) -0.0010(3) 0.0006(3) -0.0006(3)
GeB 0.0102(4) 0.0096(4) 0.0171(5) 0.0013(3) 0.0051(3) 0.0031(3)
O1A 0.010(2) 0.019(3) 0.012(3) 0.001(2) 0.001(2) -0.002(2)
O1B 0.011(3) 0.010(3) 0.012(3) -0.0002(19) 0.001(2) -0.002(2)
O2A 0.024(3) 0.012(3) 0.015(3) -0.007(2) -0.004(3) 0.001(2)
O2B 0.028(3) 0.010(3) 0.020(4) 0.004(2) 0.005(3) 0.004(2)
O3A 0.017(3) 0.018(3) 0.011(3) 0.005(2) 0.009(3) 0.004(2)
O3B 0.011(3) 0.018(3) 0.012(3) -0.006(2) 0.004(2) 0.002(2)

loop_
_atom_type_symbol
_atom_type_description
_atom_type_scat_dispersion_real
_atom_type_scat_dispersion_imag
_atom_type_scat_source
Ca Ca 0.2262 0.3064 'International Tables Vol C Tables 4.2.6.8 and 6.1.1.4'
Cu Cu 0.3201 1.2651 'International Tables Vol C Tables 4.2.6.8 and 6.1.1.4'
Ge Ge 0.1547 1.8001 'International Tables Vol C Tables 4.2.6.8 and 6.1.1.4'
O O 0.0106 0.006 'International Tables Vol C Tables 4.2.6.8 and 6.1.1.4'

loop_
_geom_angle_atom_site_label_1
_geom_angle_atom_site_label_2
_geom_angle_atom_site_label_3
_geom_angle_site_symmetry_1
_geom_angle_site_symmetry_3
_geom_angle
O2A Ca O1A . 3_566 79.02(18)
O2A Ca O1B . 3_666 68.86(13)
O1A Ca O1B 3_566 3_666 72.94(14)
O2A Ca O3A . 4_566 92.39(14)
O1A Ca O3A 3_566 4_566 78.40(17)
O1B Ca O3A 3_666 4_566 148.09(17)
O2A Ca O3B . 4_566 138.49(17)
O1A Ca O3B 3_566 4_566 132.13(18)
O1B Ca O3B 3_666 4_566 137.99(18)
O3A Ca O3B 4_566 4_566 72.89(19)
O2A Ca O2B . 1_556 156.81(16)
O1A Ca O2B 3_566 1_556 85.18(12)
O1B Ca O2B 3_666 1_556 90.4(2)
O3A Ca O2B 4_566 1_556 100.99(18)
O3B Ca O2B 4_566 1_556 64.32(16)
O2A Ca O3B . . 84.93(19)
O1A Ca O3B 3_566 . 163.86(18)
O1B Ca O3B 3_666 . 102.94(9)
O3A Ca O3B 4_566 . 100.70(12)
O3B Ca O3B 4_566 . 61.22(7)
O2B Ca O3B 1_556 . 110.67(14)
O2A Ca O2B . 3_666 103.29(18)
O1A Ca O2B 3_566 3_666 129.68(15)
O1B Ca O2B 3_666 3_666 62.15(12)
O3A Ca O2B 4_566 3_666 149.65(17)
O3B Ca O2B 4_566 3_666 78.26(16)
O2B Ca O2B 1_556 3_666 74.1(2)
O3B Ca O2B . 3_666 55.99(14)
O2A Ca Cu . 1_556 116.12(14)
O1A Ca Cu 3_566 1_556 37.36(12)
O1B Ca Cu 3_666 1_556 83.65(8)
O3A Ca Cu 4_566 1_556 81.99(7)
O3B Ca Cu 4_566 1_556 100.35(9)
O2B Ca Cu 1_556 1_556 48.57(5)
O3B Ca Cu . 1_556 158.78(13)
O2B Ca Cu 3_666 1_556 112.75(13)
O2A Ca GeB . 3_666 84.85(9)
O1A Ca GeB 3_566 3_666 101.58(13)
O1B Ca GeB 3_666 3_666 30.74(7)
O3A Ca GeB 4_566 3_666 177.19(12)
O3B Ca GeB 4_566 3_666 108.87(13)
O2B Ca GeB 1_556 3_666 81.80(15)
O3B Ca GeB . 3_666 78.53(8)
O2B Ca GeB 3_666 3_666 31.43(10)
Cu Ca GeB 1_556 3_666 99.72(5)
O2A Ca GeB . 1_556 171.85(14)
O1A Ca GeB 3_566 1_556 108.51(14)
O1B Ca GeB 3_666 1_556 115.78(13)
O3A Ca GeB 4_566 1_556 86.27(14)
O3B Ca GeB 4_566 1_556 33.64(12)
O2B Ca GeB 1_556 1_556 30.71(11)
O3B Ca GeB . 1_556 87.42(12)
O2B Ca GeB 3_666 1_556 74.52(13)
Cu Ca GeB 1_556 1_556 71.68(4)
GeB Ca GeB 3_666 1_556 96.38(5)
O2A Ca Cu . . 34.75(4)
O1A Ca Cu 3_566 . 77.38(15)
O1B Ca Cu 3_666 . 34.61(12)
O3A Ca Cu 4_566 . 125.02(14)
O3B Ca Cu 4_566 . 150.27(10)
O2B Ca Cu 1_556 . 124.96(15)
O3B Ca Cu . . 90.44(10)
O2B Ca Cu 3_666 . 78.21(12)
Cu Ca Cu 1_556 . 105.35(5)
GeB Ca Cu 3_666 . 52.43(3)
GeB Ca Cu 1_556 . 148.39(6)
O1B Cu O1A 3_666 3_565 175.88(12)
O1B Cu O2A 3_666 . 87.64(11)
O1A Cu O2A 3_565 . 94.41(17)
O1B Cu O1B 3_666 2_655 91.97(18)
O1A Cu O1B 3_565 2_655 85.5(2)
O2A Cu O1B . 2_655 171.47(19)
O1B Cu O1A 3_666 2 80.66(13)
O1A Cu O1A 3_565 2 102.17(15)
O2A Cu O1A . 2 105.70(17)
O1B Cu O1A 2_655 2 82.63(11)
O1B Cu O2B 3_666 . 76.46(17)
O1A Cu O2B 3_565 . 99.91(18)
O2A Cu O2B . . 91.2(2)
O1B Cu O2B 2_655 . 80.42(18)
O1A Cu O2B 2 . 150.87(18)
O1B Cu GeB 3_666 3_666 34.55(7)
O1A Cu GeB 3_565 3_666 141.35(10)
O2A Cu GeB . 3_666 102.27(11)
O1B Cu GeB 2_655 3_666 73.07(15)
O1A Cu GeB 2 3_666 106.34(10)
O2B Cu GeB . 3_666 45.84(16)
O1B Cu Ca 3_666 1_554 126.88(7)
O1A Cu Ca 3_565 1_554 49.85(7)
O2A Cu Ca . 1_554 86.16(14)
O1B Cu Ca 2_655 1_554 87.27(10)
O1A Cu Ca 2 1_554 151.08(13)
O2B Cu Ca . 1_554 51.04(16)
GeB Cu Ca 3_666 1_554 96.39(5)
O1B Cu Ca 3_666 . 46.05(7)
O1A Cu Ca 3_565 . 135.31(16)
O2A Cu Ca . . 42.29(7)
O1B Cu Ca 2_655 . 135.34(15)
O1A Cu Ca 2 . 100.83(13)
O2B Cu Ca . . 75.75(16)
GeB Cu Ca 3_666 . 63.16(4)
Ca Cu Ca 1_554 . 105.35(5)
O1B Cu Ca 3_666 4_575 78.77(7)
O1A Cu Ca 3_565 4_575 101.27(14)
O2A Cu Ca . 4_575 146.40(15)
O1B Cu Ca 2_655 4_575 41.37(7)
O1A Cu Ca 2 4_575 42.08(6)
O2B Cu Ca . 4_575 114.70(15)
GeB Cu Ca 3_666 4_575 83.64(4)
Ca Cu Ca 1_554 4_575 126.47(6)
Ca Cu Ca . 4_575 121.24(6)
O2A GeA O1A . . 120.0(2)
O2A GeA O3A . 4_565 109.48(17)
O1A GeA O3A . 4_565 108.3(2)
O2A GeA O3A . . 104.5(2)
O1A GeA O3A . . 110.3(3)
O3A GeA O3A 4_565 . 102.91(13)
O2A GeA Ca . . 36.04(8)
O1A GeA Ca . . 129.81(16)
O3A GeA Ca 4_565 . 121.02(15)
O3A GeA Ca . . 68.67(19)
O2A GeA Ca . 4_565 105.06(18)
O1A GeA Ca . 4_565 132.71(15)
O3A GeA Ca 4_565 4_565 65.42(19)
O3A GeA Ca . 4_565 39.44(6)
Ca GeA Ca . 4_565 79.99(5)
O2B GeB O1B . . 111.06(18)
O2B GeB O3B . . 120.3(3)
O1B GeB O3B . . 126.7(2)
O2B GeB O3B . 4_565 94.5(3)
O1B GeB O3B . 4_565 98.37(19)
O3B GeB O3B . 4_565 91.45(16)
O2B GeB O2B . 3_666 81.3(3)
O1B GeB O2B . 3_666 88.14(16)
O3B GeB O2B . 3_666 86.1(3)
O3B GeB O2B 4_565 3_666 173.22(13)
O2B GeB Cu . 3_666 116.46(19)
O1B GeB Cu . 3_666 38.90(15)
O3B GeB Cu . 3_666 101.09(19)
O3B GeB Cu 4_565 3_666 132.70(12)
O2B GeB Cu 3_666 3_666 54.05(5)
O2B GeB Ca . 3_666 65.25(15)
O1B GeB Ca . 3_666 45.85(8)
O3B GeB Ca . 3_666 164.06(19)
O3B GeB Ca 4_565 3_666 103.30(17)
O2B GeB Ca 3_666 3_666 79.89(16)
Cu GeB Ca 3_666 3_666 64.42(4)
O2B GeB Ca . 1_554 47.4(2)
O1B GeB Ca . 1_554 113.52(15)
O3B GeB Ca . 1_554 111.27(19)
O3B GeB Ca 4_565 1_554 47.13(18)
O2B GeB Ca 3_666 1_554 128.26(13)
Cu GeB Ca 3_666 1_554 147.58(5)
Ca GeB Ca 3_666 1_554 83.62(5)
O2B GeB Ca . 4_565 122.50(18)
O1B GeB Ca . 4_565 116.25(10)
O3B GeB Ca . 4_565 43.4(2)
O3B GeB Ca 4_565 4_565 48.96(19)
O2B GeB Ca 3_666 4_565 129.36(17)
Cu GeB Ca 3_666 4_565 120.76(4)
Ca GeB Ca 3_666 4_565 148.99(4)
Ca GeB Ca 1_554 4_565 83.84(5)
O2B GeB Ca . . 78.93(17)
O1B GeB Ca . . 144.39(16)
O3B GeB Ca . . 45.8(2)
O3B GeB Ca 4_565 . 115.27(12)
O2B GeB Ca 3_666 . 58.80(11)
Cu GeB Ca 3_666 . 105.61(4)
Ca GeB Ca 3_666 . 128.84(4)
Ca GeB Ca 1_554 . 98.47(4)
Ca GeB Ca 4_565 . 81.08(5)
GeA O1A Cu . 3_565 120.5(3)
GeA O1A Cu . 2_545 112.6(2)
Cu O1A Cu 3_565 2_545 93.08(14)
GeA O1A Ca . 3_566 131.04(18)
Cu O1A Ca 3_565 3_566 92.79(14)
Cu O1A Ca 2_545 3_566 98.93(15)
GeB O1B Cu . 3_666 106.55(14)
GeB O1B Cu . 2_645 138.4(2)
Cu O1B Cu 3_666 2_645 99.20(17)
GeB O1B Ca . 3_666 103.41(12)
Cu O1B Ca 3_666 3_666 99.33(17)
Cu O1B Ca 2_645 3_666 103.99(10)
GeA O2A Cu . . 133.42(15)
GeA O2A Ca . . 118.34(13)
Cu O2A Ca . . 102.96(10)
GeB O2B GeB . 3_666 98.7(3)
GeB O2B Cu . . 132.5(3)
GeB O2B Cu 3_666 . 80.11(13)
GeB O2B Ca . 1_554 101.9(3)
GeB O2B Ca 3_666 1_554 158.07(16)
Cu O2B Ca . 1_554 80.39(14)
GeB O2B Ca . 3_666 83.32(9)
GeB O2B Ca 3_666 3_666 83.96(17)
Cu O2B Ca . 3_666 142.4(2)
Ca O2B Ca 1_554 3_666 105.9(2)
GeA O3A GeA 4_566 . 126.42(12)
GeA O3A Ca 4_566 4_565 120.22(11)
GeA O3A Ca . 4_565 113.31(9)
GeB O3B GeB . 4_566 122.5(3)
GeB O3B Ca . 4_565 107.4(2)
GeB O3B Ca 4_566 4_565 99.2(2)
GeB O3B Ca . . 105.5(3)
GeB O3B Ca 4_566 . 98.5(2)
Ca O3B Ca 4_565 . 125.2(2)

loop_
_geom_bond_atom_site_label_1
_geom_bond_atom_site_label_2
_geom_bond_site_symmetry_2
_geom_bond_distance
_geom_bond_publ_flag
Ca O2A . 2.3315(19) ?
Ca O1A 3_566 2.4539(19) ?
Ca O1B 3_666 2.464(2) ?
Ca O3A 4_566 2.4946(18) ?
Ca O3B 4_566 2.495(6) ?
Ca O2B 1_556 2.529(7) ?
Ca O3B . 2.642(6) ?
Ca O2B 3_666 3.054(4) ?
Ca Cu 1_556 3.206(2) ?
Ca GeB 3_666 3.3402(18) ?
Ca GeB 1_556 3.3604(19) ?
Ca Cu . 3.3765(19) ?
Cu O1B 3_666 1.944(5) ?
Cu O1A 3_565 1.948(5) ?
Cu O2A . 1.9749(10) ?
Cu O1B 2_655 2.1189(10) ?
Cu O1A 2 2.304(5) ?
Cu O2B . 2.4382(11) ?
Cu GeB 3_666 2.9670(13) ?
Cu Ca 1_554 3.206(2) ?
Cu Ca 4_575 3.6171(18) ?
GeA O2A . 1.7132(17) ?
GeA O1A . 1.7269(19) ?
GeA O3A 4_565 1.7817(17) ?
GeA O3A . 1.7981(17) ?
GeA Ca 4_565 3.6063(17) ?
GeB O2B . 1.754(5) ?
GeB O1B . 1.755(3) ?
GeB O3B . 1.769(2) ?
GeB O3B 4_565 1.886(5) ?
GeB O2B 3_666 2.161(7) ?
GeB Cu 3_666 2.9670(13) ?
GeB Ca 3_666 3.3402(18) ?
GeB Ca 1_554 3.3604(19) ?
GeB Ca 4_565 3.4646(18) ?
O1A Cu 3_565 1.948(5) ?
O1A Cu 2_545 2.304(5) ?
O1A Ca 3_566 2.4539(19) ?
O1B Cu 3_666 1.944(5) ?
O1B Cu 2_645 2.1189(10) ?
O1B Ca 3_666 2.464(2) ?
O2B GeB 3_666 2.161(7) ?
O2B Ca 1_554 2.529(7) ?
O2B Ca 3_666 3.054(4) ?
O3A GeA 4_566 1.7817(17) ?
O3A Ca 4_565 2.4946(18) ?
O3B GeB 4_566 1.886(5) ?
O3B Ca 4_565 2.495(6) ?
